data_7216001
loop_
_publ_author_name
'Ge, Yu'
'Li, Ni-Ya'
'Ji, Xue-Ying'
'Wang, Jun-Feng'
'Liu, Dong'
'Tang, Xiao-Yan'

_publ_section_title
;
 Assembly of a series of zinc coordination polymers based on
 1,4-bis[2-(4-pyridyl)ethenyl]-2,3,5,6-tetramethylbenzene and
 1,3-benzenedicarboxylate derivatives
;
_journal_issue 29
_journal_name_full CrystEngComm
_journal_page_first 6621
_journal_paper_doi 10.1039/c4ce00696h
_journal_volume 16
_journal_year 2014
_chemical_formula_moiety 'C32 H28 N2 O4 Zn'
_chemical_formula_sum 'C32 H28 N2 O4 Zn'
_chemical_formula_weight 569.95
_chemical_name_systematic
; 
 ? 
;
_space_group_IT_number 2
_symmetry_cell_setting triclinic
_symmetry_space_group_name_Hall '-P 1'
_symmetry_space_group_name_H-M 'P -1'
_atom_sites_solution_hydrogens geom
_atom_sites_solution_primary direct
_atom_sites_solution_secondary difmap
_audit_creation_method SHELXL-97
_cell_angle_alpha 97.47(3)
_cell_angle_beta 105.32(3)
_cell_angle_gamma 103.94(3)
_cell_formula_units_Z 2
_cell_length_a 9.4258(19)
_cell_length_b 10.052(2)
_cell_length_c 15.309(3)
_cell_measurement_temperature 223(2)
_cell_volume 1328.4(6)
_computing_cell_refinement 'Bruker SMART'
_computing_data_collection 'Bruker SMART'
_computing_data_reduction 'Bruker SAINT'
_computing_molecular_graphics Diamond
_computing_publication_material 'SHELXTL and PLATON (Spek, 2009)'
_computing_structure_refinement SHELXTL
_computing_structure_solution 'SHELXTL (Sheldrick, 2008)'
_diffrn_ambient_temperature 223(2)
_diffrn_measured_fraction_theta_full 0.997
_diffrn_measured_fraction_theta_max 0.997
_diffrn_measurement_device_type 'CCD area detector'
_diffrn_measurement_method 'phi and omega scans'
_diffrn_radiation_monochromator graphite
_diffrn_radiation_source 'fine-focus sealed tube'
_diffrn_radiation_type MoK\a
_diffrn_radiation_wavelength 0.71073
_diffrn_reflns_av_R_equivalents 0.0232
_diffrn_reflns_av_sigmaI/netI 0.0250
_diffrn_reflns_limit_h_max 11
_diffrn_reflns_limit_h_min -11
_diffrn_reflns_limit_k_max 11
_diffrn_reflns_limit_k_min -11
_diffrn_reflns_limit_l_max 17
_diffrn_reflns_limit_l_min -18
_diffrn_reflns_number 11832
_diffrn_reflns_theta_full 25.05
_diffrn_reflns_theta_max 25.05
_diffrn_reflns_theta_min 1.41
_diffrn_standards_decay_% 0
_diffrn_standards_interval_count 0
_diffrn_standards_interval_time 0
_diffrn_standards_number 0
_exptl_absorpt_coefficient_mu 0.966
_exptl_absorpt_correction_T_max 0.7943
_exptl_absorpt_correction_T_min 0.7604
_exptl_absorpt_correction_type multi-scan
_exptl_absorpt_process_details 'Sadabs, (Sheldrick 2001)'
_exptl_crystal_colour yellow
_exptl_crystal_density_diffrn 1.425
_exptl_crystal_density_method 'not measured'
_exptl_crystal_description blcok
_exptl_crystal_F_000 592
_exptl_crystal_size_max 0.30
_exptl_crystal_size_mid 0.25
_exptl_crystal_size_min 0.25
_refine_diff_density_max 0.520
_refine_diff_density_min -0.467
_refine_diff_density_rms 0.070
_refine_ls_extinction_method none
_refine_ls_goodness_of_fit_ref 1.069
_refine_ls_hydrogen_treatment constr
_refine_ls_matrix_type full
_refine_ls_number_parameters 356
_refine_ls_number_reflns 4688
_refine_ls_number_restraints 0
_refine_ls_restrained_S_all 1.069
_refine_ls_R_factor_all 0.0438
_refine_ls_R_factor_gt 0.0395
_refine_ls_shift/su_max 0.001
_refine_ls_shift/su_mean 0.000
_refine_ls_structure_factor_coef Fsqd
_refine_ls_weighting_details 'calc w=1/[\s^2^(Fo^2^)+(0.0634P)^2^+1.1526P] where P=(Fo^2^+2Fc^2^)/3'
_refine_ls_weighting_scheme calc
_refine_ls_wR_factor_gt 0.1114
_refine_ls_wR_factor_ref 0.1154
_reflns_number_gt 4253
_reflns_number_total 4688
_reflns_threshold_expression >2sigma(I)
_cod_data_source_file c4ce00696h2.cif
_cod_data_source_block 1
_cod_depositor_comments
;
The following automatic conversions were performed:

'_symmetry_cell_setting' value 'Triclinic' changed to 'triclinic'
according to
/usr/data/users/saulius/crontab/automatic-downloads/rss-feeds/RSC/lib/dictionaries/cif_core.dic
dictionary named 'cif_core.dic' version 2.4.2 from 2011-04-26.

Automatic conversion script
Id: cif_fix_values 2281 2013-09-26 08:29:07Z andrius 

 Adding full bibliography for 7216001--7216005.cif.
;
_cod_database_code 7216001

loop_
_symmetry_equiv_pos_as_xyz
'x, y, z'
'-x, -y, -z'

loop_
_atom_site_label
_atom_site_type_symbol
_atom_site_fract_x
_atom_site_fract_y
_atom_site_fract_z
_atom_site_U_iso_or_equiv
_atom_site_adp_type
_atom_site_occupancy
_atom_site_symmetry_multiplicity
_atom_site_calc_flag
_atom_site_refinement_flags
Zn1 Zn 0.65508(4) 0.87812(3) 0.54165(2) 0.03102(13) Uani 1 1 d .
N1 N 0.6967(2) 0.8552(2) 0.40875(15) 0.0264(4) Uani 1 1 d .
N2 N 1.5749(3) 0.8713(2) -0.33713(16) 0.0304(5) Uani 1 1 d .
O1 O 0.6485(2) 0.66472(19) 0.53526(13) 0.0305(4) Uani 1 1 d .
O2 O 0.8778(2) 0.81494(18) 0.59967(14) 0.0358(4) Uani 1 1 d .
O3 O 0.5718(2) 0.16150(19) 0.53677(15) 0.0358(5) Uani 1 1 d .
O4 O 0.7736(2) 0.08182(17) 0.57857(13) 0.0288(4) Uani 1 1 d .
C1 C 0.6145(3) 0.7372(3) 0.34520(19) 0.0322(6) Uani 1 1 d .
H1 H 0.5325 0.6762 0.3573 0.039 Uiso 1 1 calc R
C2 C 0.6444(3) 0.7014(3) 0.26349(19) 0.0344(6) Uani 1 1 d .
H2 H 0.5827 0.6184 0.2209 0.041 Uiso 1 1 calc R
C3 C 0.7661(3) 0.7883(3) 0.24418(19) 0.0337(6) Uani 1 1 d .
C4 C 0.8485(3) 0.9129(3) 0.30848(19) 0.0318(6) Uani 1 1 d .
H4 H 0.9290 0.9770 0.2971 0.038 Uiso 1 1 calc R
C5 C 0.8110(3) 0.9417(3) 0.38927(18) 0.0293(5) Uani 1 1 d .
H5 H 0.8684 1.0255 0.4322 0.035 Uiso 1 1 calc R
C6 C 0.8066(4) 0.7462(4) 0.1606(2) 0.0412(7) Uani 1 1 d .
H6 H 0.7272 0.6917 0.1077 0.049 Uiso 1 1 calc R
C7 C 0.9468(4) 0.7803(3) 0.1556(2) 0.0409(7) Uani 1 1 d .
H7 H 1.0234 0.8316 0.2106 0.049 Uiso 1 1 calc R
C8 C 1.0016(3) 0.7489(3) 0.0745(2) 0.0384(7) Uani 1 1 d .
C9 C 1.1236(3) 0.6896(3) 0.08621(19) 0.0383(7) Uani 1 1 d .
C10 C 1.1962(3) 0.6804(3) 0.0177(2) 0.0390(7) Uani 1 1 d .
C11 C 1.1434(3) 0.7308(3) -0.06290(19) 0.0388(7) Uani 1 1 d .
C12 C 1.0122(4) 0.7763(3) -0.0786(2) 0.0402(7) Uani 1 1 d .
C13 C 0.9407(4) 0.7878(4) -0.0098(2) 0.0412(7) Uani 1 1 d .
C14 C 1.2302(4) 0.7346(4) -0.1314(2) 0.0445(8) Uani 1 1 d .
H14 H 1.2054 0.6531 -0.1768 0.053 Uiso 1 1 calc R
C15 C 1.3386(4) 0.8435(3) -0.1332(2) 0.0430(7) Uani 1 1 d .
H15 H 1.3636 0.9239 -0.0868 0.052 Uiso 1 1 calc R
C16 C 1.4246(3) 0.8518(3) -0.2006(2) 0.0348(6) Uani 1 1 d .
C17 C 1.4295(4) 0.7336(3) -0.2566(2) 0.0392(7) Uani 1 1 d .
H17 H 1.3825 0.6440 -0.2491 0.047 Uiso 1 1 calc R
C18 C 1.5033(3) 0.7476(3) -0.3232(2) 0.0376(6) Uani 1 1 d .
H18 H 1.5031 0.6657 -0.3608 0.045 Uiso 1 1 calc R
C19 C 1.5758(4) 0.9846(3) -0.2813(2) 0.0456(8) Uani 1 1 d .
H19 H 1.6275 1.0728 -0.2886 0.055 Uiso 1 1 calc R
C20 C 1.5044(4) 0.9797(3) -0.2127(2) 0.0493(8) Uani 1 1 d .
H20 H 1.5103 1.0632 -0.1744 0.059 Uiso 1 1 calc R
C21 C 1.1759(4) 0.6320(4) 0.1721(2) 0.0476(8) Uani 1 1 d .
H21A H 1.1181 0.6503 0.2138 0.071 Uiso 1 1 calc R
H21B H 1.2845 0.6772 0.2028 0.071 Uiso 1 1 calc R
H21C H 1.1586 0.5318 0.1545 0.071 Uiso 1 1 calc R
C22 C 1.3284(4) 0.6192(4) 0.0303(2) 0.0551(9) Uani 1 1 d .
H22A H 1.4163 0.6812 0.0794 0.083 Uiso 1 1 calc R
H22B H 1.3545 0.6083 -0.0269 0.083 Uiso 1 1 calc R
H22C H 1.3000 0.5284 0.0464 0.083 Uiso 1 1 calc R
C23 C 0.9465(4) 0.8160(4) -0.1703(2) 0.0556(9) Uani 1 1 d .
H23A H 0.8368 0.7703 -0.1941 0.083 Uiso 1 1 calc R
H23B H 0.9958 0.7861 -0.2144 0.083 Uiso 1 1 calc R
H23C H 0.9650 0.9167 -0.1608 0.083 Uiso 1 1 calc R
C24 C 0.8056(4) 0.8473(5) -0.0260(3) 0.0569(9) Uani 1 1 d .
H24A H 0.8253 0.9263 -0.0557 0.085 Uiso 1 1 calc R
H24B H 0.7908 0.8780 0.0329 0.085 Uiso 1 1 calc R
H24C H 0.7139 0.7758 -0.0654 0.085 Uiso 1 1 calc R
C25 C 0.8573(3) 0.5714(2) 0.58668(16) 0.0232(5) Uani 1 1 d .
C26 C 1.0147(3) 0.5926(3) 0.61274(19) 0.0294(5) Uani 1 1 d .
H26 H 1.0815 0.6838 0.6260 0.035 Uiso 1 1 calc R
C27 C 1.0739(3) 0.4786(3) 0.6192(2) 0.0315(6) Uani 1 1 d .
H27 H 1.1806 0.4928 0.6353 0.038 Uiso 1 1 calc R
C28 C 0.9762(3) 0.3447(3) 0.60204(18) 0.0278(5) Uani 1 1 d .
H28 H 1.0167 0.2681 0.6064 0.033 Uiso 1 1 calc R
C29 C 0.8178(3) 0.3230(2) 0.57826(16) 0.0216(5) Uani 1 1 d .
C30 C 0.7587(3) 0.4368(2) 0.56893(16) 0.0213(5) Uani 1 1 d .
H30 H 0.6519 0.4224 0.5506 0.026 Uiso 1 1 calc R
C31 C 0.7919(3) 0.6920(3) 0.57369(17) 0.0266(5) Uani 1 1 d .
C32 C 0.7118(3) 0.1782(2) 0.56181(16) 0.0218(5) Uani 1 1 d .

loop_
_atom_site_aniso_label
_atom_site_aniso_U_11
_atom_site_aniso_U_22
_atom_site_aniso_U_33
_atom_site_aniso_U_23
_atom_site_aniso_U_13
_atom_site_aniso_U_12
Zn1 0.0348(2) 0.02593(19) 0.0408(2) 0.01251(13) 0.01839(14) 0.01370(14)
N1 0.0295(11) 0.0270(11) 0.0297(11) 0.0107(9) 0.0147(9) 0.0118(9)
N2 0.0348(12) 0.0301(12) 0.0363(12) 0.0122(9) 0.0198(10) 0.0148(10)
O1 0.0326(10) 0.0263(9) 0.0458(11) 0.0181(8) 0.0200(8) 0.0182(8)
O2 0.0475(12) 0.0176(9) 0.0436(11) 0.0087(8) 0.0120(9) 0.0126(8)
O3 0.0233(10) 0.0249(10) 0.0587(12) 0.0097(9) 0.0102(9) 0.0081(7)
O4 0.0311(10) 0.0160(8) 0.0452(11) 0.0117(7) 0.0153(8) 0.0105(7)
C1 0.0334(14) 0.0301(14) 0.0354(14) 0.0105(11) 0.0135(11) 0.0082(11)
C2 0.0360(15) 0.0339(15) 0.0332(14) 0.0047(11) 0.0108(12) 0.0107(12)
C3 0.0351(15) 0.0447(16) 0.0286(13) 0.0113(12) 0.0110(11) 0.0216(13)
C4 0.0273(13) 0.0389(15) 0.0358(14) 0.0156(12) 0.0159(11) 0.0107(11)
C5 0.0285(13) 0.0305(14) 0.0329(14) 0.0109(11) 0.0122(11) 0.0103(11)
C6 0.0449(17) 0.0526(19) 0.0326(15) 0.0105(13) 0.0181(13) 0.0182(14)
C7 0.0454(17) 0.0526(19) 0.0321(15) 0.0143(13) 0.0167(13) 0.0194(15)
C8 0.0382(16) 0.0507(18) 0.0345(15) 0.0133(13) 0.0189(12) 0.0167(14)
C9 0.0397(16) 0.0509(18) 0.0284(14) 0.0101(12) 0.0145(12) 0.0148(14)
C10 0.0365(16) 0.0511(18) 0.0330(15) 0.0049(13) 0.0159(12) 0.0152(14)
C11 0.0392(16) 0.0492(18) 0.0295(14) 0.0052(12) 0.0192(12) 0.0078(13)
C12 0.0433(17) 0.0522(18) 0.0295(14) 0.0128(13) 0.0160(12) 0.0140(14)
C13 0.0419(17) 0.0550(19) 0.0350(15) 0.0166(13) 0.0184(13) 0.0180(14)
C14 0.0443(17) 0.058(2) 0.0323(15) 0.0035(13) 0.0214(13) 0.0085(15)
C15 0.0516(19) 0.0471(18) 0.0391(16) 0.0079(13) 0.0270(14) 0.0162(15)
C16 0.0331(14) 0.0412(16) 0.0353(14) 0.0113(12) 0.0152(12) 0.0131(12)
C17 0.0439(17) 0.0331(15) 0.0436(16) 0.0086(12) 0.0254(14) 0.0029(13)
C18 0.0431(16) 0.0310(15) 0.0411(16) 0.0041(12) 0.0232(13) 0.0055(12)
C19 0.065(2) 0.0297(15) 0.061(2) 0.0177(14) 0.0428(18) 0.0182(14)
C20 0.071(2) 0.0353(17) 0.061(2) 0.0120(14) 0.0456(19) 0.0230(16)
C21 0.054(2) 0.067(2) 0.0375(16) 0.0204(15) 0.0215(15) 0.0309(17)
C22 0.053(2) 0.081(3) 0.0449(18) 0.0125(17) 0.0234(16) 0.0342(19)
C23 0.062(2) 0.081(3) 0.0361(17) 0.0248(17) 0.0224(16) 0.029(2)
C24 0.058(2) 0.085(3) 0.0487(19) 0.0291(18) 0.0263(17) 0.040(2)
C25 0.0305(13) 0.0207(12) 0.0259(12) 0.0089(9) 0.0146(10) 0.0124(10)
C26 0.0290(13) 0.0215(12) 0.0372(14) 0.0090(10) 0.0109(11) 0.0041(10)
C27 0.0216(12) 0.0284(14) 0.0456(15) 0.0100(11) 0.0092(11) 0.0092(10)
C28 0.0277(13) 0.0257(13) 0.0378(14) 0.0117(10) 0.0120(11) 0.0167(11)
C29 0.0267(12) 0.0204(12) 0.0247(12) 0.0089(9) 0.0138(10) 0.0105(10)
C30 0.0235(12) 0.0230(12) 0.0259(12) 0.0101(9) 0.0141(10) 0.0121(10)
C31 0.0395(15) 0.0244(13) 0.0285(12) 0.0123(10) 0.0204(11) 0.0173(11)
C32 0.0289(13) 0.0198(12) 0.0244(12) 0.0071(9) 0.0151(10) 0.0118(10)

loop_
_atom_type_symbol
_atom_type_description
_atom_type_scat_dispersion_real
_atom_type_scat_dispersion_imag
_atom_type_scat_source
C C 0.0033 0.0016 'International Tables Vol C Tables 4.2.6.8 and 6.1.1.4'
H H 0.0000 0.0000 'International Tables Vol C Tables 4.2.6.8 and 6.1.1.4'
N N 0.0061 0.0033 'International Tables Vol C Tables 4.2.6.8 and 6.1.1.4'
O O 0.0106 0.0060 'International Tables Vol C Tables 4.2.6.8 and 6.1.1.4'
Zn Zn 0.2839 1.4301 'International Tables Vol C Tables 4.2.6.8 and 6.1.1.4'

loop_
_geom_angle_atom_site_label_1
_geom_angle_atom_site_label_2
_geom_angle_atom_site_label_3
_geom_angle
_geom_angle_site_symmetry_1
_geom_angle_site_symmetry_3
O4 Zn1 O3 114.16(8) 1_565 2_666
O4 Zn1 O1 150.12(8) 1_565 .
O3 Zn1 O1 95.52(8) 2_666 .
O4 Zn1 N1 92.82(9) 1_565 .
O3 Zn1 N1 84.27(9) 2_666 .
O1 Zn1 N1 86.57(8) . .
O4 Zn1 N2 96.14(9) 1_565 1_456
O3 Zn1 N2 87.44(9) 2_666 1_456
O1 Zn1 N2 88.16(8) . 1_456
N1 Zn1 N2 169.70(9) . 1_456
O4 Zn1 O2 91.01(8) 1_565 .
O3 Zn1 O2 153.75(7) 2_666 .
O1 Zn1 O2 59.11(7) . .
N1 Zn1 O2 87.33(8) . .
N2 Zn1 O2 97.54(8) 1_456 .
O4 Zn1 C31 120.31(9) 1_565 .
O3 Zn1 C31 125.04(9) 2_666 .
O1 Zn1 C31 29.81(8) . .
N1 Zn1 C31 86.36(8) . .
N2 Zn1 C31 93.44(8) 1_456 .
O2 Zn1 C31 29.30(8) . .
C5 N1 C1 117.3(2) . .
C5 N1 Zn1 124.42(18) . .
C1 N1 Zn1 117.77(17) . .
C19 N2 C18 116.5(2) . .
C19 N2 Zn1 123.69(19) . 1_654
C18 N2 Zn1 119.29(19) . 1_654
C31 O1 Zn1 93.95(15) . .
C31 O2 Zn1 85.13(16) . .
C32 O3 Zn1 163.83(19) . 2_666
C32 O4 Zn1 122.77(17) . 1_545
N1 C1 C2 123.3(3) . .
N1 C1 H1 118.4 . .
C2 C1 H1 118.4 . .
C1 C2 C3 119.8(3) . .
C1 C2 H2 120.1 . .
C3 C2 H2 120.1 . .
C2 C3 C4 117.1(2) . .
C2 C3 C6 120.3(3) . .
C4 C3 C6 122.6(3) . .
C5 C4 C3 119.6(3) . .
C5 C4 H4 120.2 . .
C3 C4 H4 120.2 . .
N1 C5 C4 122.9(3) . .
N1 C5 H5 118.6 . .
C4 C5 H5 118.6 . .
C7 C6 C3 123.8(3) . .
C7 C6 H6 118.1 . .
C3 C6 H6 118.1 . .
C6 C7 C8 128.9(3) . .
C6 C7 H7 115.5 . .
C8 C7 H7 115.5 . .
C9 C8 C13 120.5(3) . .
C9 C8 C7 118.2(3) . .
C13 C8 C7 121.1(3) . .
C10 C9 C8 120.2(3) . .
C10 C9 C21 119.5(3) . .
C8 C9 C21 120.3(3) . .
C9 C10 C11 118.8(3) . .
C9 C10 C22 120.6(3) . .
C11 C10 C22 120.6(3) . .
C12 C11 C10 120.8(3) . .
C12 C11 C14 120.3(3) . .
C10 C11 C14 119.0(3) . .
C11 C12 C13 120.3(3) . .
C11 C12 C23 120.4(3) . .
C13 C12 C23 119.4(3) . .
C12 C13 C8 118.8(3) . .
C12 C13 C24 119.2(3) . .
C8 C13 C24 121.9(3) . .
C15 C14 C11 124.9(3) . .
C15 C14 H14 117.5 . .
C11 C14 H14 117.5 . .
C14 C15 C16 126.4(3) . .
C14 C15 H15 116.8 . .
C16 C15 H15 116.8 . .
C20 C16 C17 116.1(3) . .
C20 C16 C15 121.4(3) . .
C17 C16 C15 122.5(3) . .
C18 C17 C16 120.2(3) . .
C18 C17 H17 119.9 . .
C16 C17 H17 119.9 . .
N2 C18 C17 123.5(3) . .
N2 C18 H18 118.2 . .
C17 C18 H18 118.2 . .
N2 C19 C20 123.6(3) . .
N2 C19 H19 118.2 . .
C20 C19 H19 118.2 . .
C16 C20 C19 120.0(3) . .
C16 C20 H20 120.0 . .
C19 C20 H20 120.0 . .
C9 C21 H21A 109.5 . .
C9 C21 H21B 109.5 . .
H21A C21 H21B 109.5 . .
C9 C21 H21C 109.5 . .
H21A C21 H21C 109.5 . .
H21B C21 H21C 109.5 . .
C10 C22 H22A 109.5 . .
C10 C22 H22B 109.5 . .
H22A C22 H22B 109.5 . .
C10 C22 H22C 109.5 . .
H22A C22 H22C 109.5 . .
H22B C22 H22C 109.5 . .
C12 C23 H23A 109.5 . .
C12 C23 H23B 109.5 . .
H23A C23 H23B 109.5 . .
C12 C23 H23C 109.5 . .
H23A C23 H23C 109.5 . .
H23B C23 H23C 109.5 . .
C13 C24 H24A 109.5 . .
C13 C24 H24B 109.5 . .
H24A C24 H24B 109.5 . .
C13 C24 H24C 109.5 . .
H24A C24 H24C 109.5 . .
H24B C24 H24C 109.5 . .
C26 C25 C30 120.0(2) . .
C26 C25 C31 120.4(2) . .
C30 C25 C31 119.6(2) . .
C25 C26 C27 119.9(2) . .
C25 C26 H26 120.0 . .
C27 C26 H26 120.0 . .
C28 C27 C26 120.3(2) . .
C28 C27 H27 119.9 . .
C26 C27 H27 119.9 . .
C27 C28 C29 120.1(2) . .
C27 C28 H28 119.9 . .
C29 C28 H28 119.9 . .
C28 C29 C30 119.4(2) . .
C28 C29 C32 120.3(2) . .
C30 C29 C32 120.3(2) . .
C25 C30 C29 120.2(2) . .
C25 C30 H30 119.9 . .
C29 C30 H30 119.9 . .
O2 C31 O1 121.8(2) . .
O2 C31 C25 120.3(2) . .
O1 C31 C25 117.9(2) . .
O2 C31 Zn1 65.57(14) . .
O1 C31 Zn1 56.23(12) . .
C25 C31 Zn1 174.1(2) . .
O3 C32 O4 124.4(2) . .
O3 C32 C29 118.7(2) . .
O4 C32 C29 116.8(2) . .

loop_
_geom_bond_atom_site_label_1
_geom_bond_atom_site_label_2
_geom_bond_distance
_geom_bond_site_symmetry_2
Zn1 O4 2.0059(19) 1_565
Zn1 O3 2.070(2) 2_666
Zn1 O1 2.1197(18) .
Zn1 N1 2.166(2) .
Zn1 N2 2.184(2) 1_456
Zn1 O2 2.324(2) .
Zn1 C31 2.544(3) .
N1 C5 1.338(3) .
N1 C1 1.347(4) .
N2 C19 1.329(4) .
N2 C18 1.337(4) .
N2 Zn1 2.184(2) 1_654
O1 C31 1.268(3) .
O2 C31 1.249(3) .
O3 C32 1.235(3) .
O3 Zn1 2.070(2) 2_666
O4 C32 1.266(3) .
O4 Zn1 2.0059(19) 1_545
C1 C2 1.375(4) .
C1 H1 0.9400 .
C2 C3 1.389(4) .
C2 H2 0.9400 .
C3 C4 1.395(4) .
C3 C6 1.468(4) .
C4 C5 1.387(4) .
C4 H4 0.9400 .
C5 H5 0.9400 .
C6 C7 1.309(4) .
C6 H6 0.9400 .
C7 C8 1.490(4) .
C7 H7 0.9400 .
C8 C9 1.400(4) .
C8 C13 1.413(4) .
C9 C10 1.400(4) .
C9 C21 1.516(4) .
C10 C11 1.410(4) .
C10 C22 1.497(4) .
C11 C12 1.393(4) .
C11 C14 1.490(4) .
C12 C13 1.400(4) .
C12 C23 1.522(4) .
C13 C24 1.510(5) .
C14 C15 1.314(5) .
C14 H14 0.9400 .
C15 C16 1.470(4) .
C15 H15 0.9400 .
C16 C20 1.386(4) .
C16 C17 1.389(4) .
C17 C18 1.382(4) .
C17 H17 0.9400 .
C18 H18 0.9400 .
C19 C20 1.388(4) .
C19 H19 0.9400 .
C20 H20 0.9400 .
C21 H21A 0.9700 .
C21 H21B 0.9700 .
C21 H21C 0.9700 .
C22 H22A 0.9700 .
C22 H22B 0.9700 .
C22 H22C 0.9700 .
C23 H23A 0.9700 .
C23 H23B 0.9700 .
C23 H23C 0.9700 .
C24 H24A 0.9700 .
C24 H24B 0.9700 .
C24 H24C 0.9700 .
C25 C26 1.385(4) .
C25 C30 1.390(4) .
C25 C31 1.499(3) .
C26 C27 1.394(4) .
C26 H26 0.9400 .
C27 C28 1.383(4) .
C27 H27 0.9400 .
C28 C29 1.394(4) .
C28 H28 0.9400 .
C29 C30 1.396(3) .
C29 C32 1.500(3) .
C30 H30 0.9400 .
